data_4329164
loop_
_publ_author_name
'Sellamuthu Anbu'
'Subban Kamalraj'
'Babu Varghese'
'Johnpaul Muthumary'
'Muthusamy Kandaswamy'

_publ_contact_author_address
;Department of Inorganic Chemistry
School of Chemical Sceinces
University of Madras
Guindy Campus
chennai - 600 025
India.
;
_publ_contact_author_email mkands@yahoo.com
_publ_contact_author_fax +91(44)22300488
_publ_contact_author_name 'Professor M. Kandaswamy'
_publ_contact_author_phone +91(44)22300488
_publ_section_title
;
 A Series of Oxyimine-Based Macrocyclic Dinuclear Zinc(II) Complexes
 Enhances Phosphate Ester Hydrolysis, DNA Binding, DNA Hydrolysis, and
 Lactate Dehydrogenase Inhibition and Induces Apoptosis
;
_journal_name_full 'Inorganic Chemistry'
_journal_page_first 5580
_journal_page_last 5592
_journal_paper_doi 10.1021/ic202451e
_journal_volume 51
_journal_year 2012
_chemical_formula_moiety 'C44 H46 Cl2 N8 O22 Zn4'
_chemical_formula_sum 'C44 H46 Cl2 N8 O22 Zn4'
_chemical_formula_weight 1371.27
_chemical_name_systematic
;
 ?
;
_space_group_IT_number 15
_symmetry_cell_setting monoclinic
_symmetry_space_group_name_Hall '-C 2yc'
_symmetry_space_group_name_H-M 'C 1 2/c 1'
_atom_sites_solution_hydrogens geom
_atom_sites_solution_primary direct
_atom_sites_solution_secondary difmap
_audit_creation_method SHELXL-97
_cell_angle_alpha 90.00
_cell_angle_beta 123.870(2)
_cell_angle_gamma 90.00
_cell_formula_units_Z 4
_cell_length_a 18.6996(7)
_cell_length_b 24.5936(9)
_cell_length_c 16.0255(9)
_cell_measurement_temperature 293(2)
_cell_volume 6119.3(5)
_computing_cell_refinement 'APEX2/SAINT (Bruker, 2004)'
_computing_data_collection 'APEX2 (Bruker, 2004)'
_computing_data_reduction 'SAINT/XPREP (Bruker, 2004)'
_computing_molecular_graphics 'ORTEP3 (Farrugia, 1997) and Mercury (Bruno et al., 2002)'
_computing_publication_material 'SHELXL-97 (Sheldrick, 1997)'
_computing_structure_refinement 'SHELXL-97 (Sheldrick, 1997)'
_computing_structure_solution 'SIR92 (Altornare et al., 1993)'
_diffrn_ambient_temperature 293(2)
_diffrn_measured_fraction_theta_full 0.993
_diffrn_measured_fraction_theta_max 0.993
_diffrn_measurement_device_type 'bruker axs kappa apex2 CCD Diffractometer'
_diffrn_measurement_method '\w and \f scan'
_diffrn_radiation_monochromator graphite
_diffrn_radiation_source 'fine-focus sealed tube'
_diffrn_radiation_type MoK\a
_diffrn_radiation_wavelength 0.71073
_diffrn_reflns_av_R_equivalents 0.0469
_diffrn_reflns_av_sigmaI/netI 0.0413
_diffrn_reflns_limit_h_max 19
_diffrn_reflns_limit_h_min -21
_diffrn_reflns_limit_k_max 27
_diffrn_reflns_limit_k_min -27
_diffrn_reflns_limit_l_max 18
_diffrn_reflns_limit_l_min -18
_diffrn_reflns_number 23085
_diffrn_reflns_theta_full 23.75
_diffrn_reflns_theta_max 23.75
_diffrn_reflns_theta_min 1.58
_exptl_absorpt_coefficient_mu 1.713
_exptl_absorpt_correction_T_max 0.7257
_exptl_absorpt_correction_T_min 0.6275
_exptl_absorpt_correction_type multi-scan
_exptl_absorpt_process_details 'SADABS (Bruker 1999)'
_exptl_crystal_colour yellow
_exptl_crystal_density_diffrn 1.488
_exptl_crystal_description block
_exptl_crystal_F_000 2784
_exptl_crystal_size_max 0.30
_exptl_crystal_size_mid 0.20
_exptl_crystal_size_min 0.20
_refine_diff_density_max 1.138
_refine_diff_density_min -0.639
_refine_diff_density_rms 0.148
_refine_ls_extinction_coef 0.00044(13)
_refine_ls_extinction_expression Fc^*^=kFc[1+0.001xFc^2^\l^3^/sin(2\q)]^-1/4^
_refine_ls_extinction_method SHELXL
_refine_ls_goodness_of_fit_ref 1.116
_refine_ls_hydrogen_treatment constraint
_refine_ls_matrix_type full
_refine_ls_number_parameters 365
_refine_ls_number_reflns 4656
_refine_ls_number_restraints 6
_refine_ls_restrained_S_all 1.118
_refine_ls_R_factor_all 0.0980
_refine_ls_R_factor_gt 0.0608
_refine_ls_shift/su_max 0.000
_refine_ls_shift/su_mean 0.000
_refine_ls_structure_factor_coef Fsqd
_refine_ls_weighting_details 'calc w=1/[\s^2^(Fo^2^)+(0.1181P)^2^+22.1701P] where P=(Fo^2^+2Fc^2^)/3'
_refine_ls_weighting_scheme calc
_refine_ls_wR_factor_gt 0.1735
_refine_ls_wR_factor_ref 0.2081
_reflns_number_gt 3210
_reflns_number_total 4656
_reflns_threshold_expression >2sigma(I)
_cod_data_source_file ic202451e_si_003.cif
_cod_data_source_block znoa2a
_cod_database_code 4329164

loop_
_symmetry_equiv_pos_as_xyz
'x, y, z'
'-x, y, -z+1/2'
'x+1/2, y+1/2, z'
'-x+1/2, y+1/2, -z+1/2'
'-x, -y, -z'
'x, -y, z-1/2'
'-x+1/2, -y+1/2, -z'
'x+1/2, -y+1/2, z-1/2'

loop_
_atom_site_label
_atom_site_type_symbol
_atom_site_fract_x
_atom_site_fract_y
_atom_site_fract_z
_atom_site_U_iso_or_equiv
_atom_site_adp_type
_atom_site_occupancy
_atom_site_symmetry_multiplicity
_atom_site_calc_flag
_atom_site_refinement_flags
C1 C 0.7335(5) 0.5123(3) 0.0001(6) 0.0544(19) Uani 1 1 d .
H1 H 0.7538 0.5423 0.0428 0.065 Uiso 1 1 calc R
C2 C 0.7636(5) 0.5060(3) -0.0645(5) 0.0520(19) Uani 1 1 d .
C3 C 0.8298(5) 0.5414(4) -0.0458(6) 0.066(2) Uani 1 1 d .
H3 H 0.8466 0.5687 0.0018 0.079 Uiso 1 1 calc R
C4 C 0.8705(6) 0.5377(4) -0.0940(7) 0.072(3) Uani 1 1 d .
C5 C 0.8453(5) 0.4976(4) -0.1622(6) 0.071(3) Uani 1 1 d .
H5 H 0.8735 0.4941 -0.1948 0.085 Uiso 1 1 calc R
C6 C 0.7789(4) 0.4608(3) -0.1868(5) 0.0516(19) Uani 1 1 d .
C7 C 0.7346(4) 0.4660(3) -0.1385(5) 0.0458(17) Uani 1 1 d .
C8 C 0.7641(5) 0.4177(3) -0.2557(6) 0.056(2) Uani 1 1 d .
H8 H 0.8056 0.4127 -0.2700 0.067 Uiso 1 1 calc R
C9 C 0.9419(7) 0.5754(5) -0.0735(9) 0.114(4) Uani 1 1 d .
H9A H 0.9234 0.6124 -0.0789 0.170 Uiso 1 1 calc R
H9B H 0.9563 0.5689 -0.1215 0.170 Uiso 1 1 calc R
H9C H 0.9916 0.5690 -0.0069 0.170 Uiso 1 1 calc R
C10 C 0.6432(6) 0.3495(5) -0.4610(7) 0.080(3) Uani 1 1 d .
H10A H 0.6542 0.3222 -0.4961 0.097 Uiso 1 1 calc R
H10B H 0.6482 0.3849 -0.4842 0.097 Uiso 1 1 calc R
C11 C 0.5537(6) 0.3428(4) -0.4887(6) 0.069(2) Uani 1 1 d .
H11A H 0.5390 0.3739 -0.4638 0.083 Uiso 1 1 calc R
H11B H 0.5151 0.3428 -0.5614 0.083 Uiso 1 1 calc R
C12 C 0.5756(5) 0.2552(3) -0.3090(6) 0.0523(19) Uani 1 1 d .
H12 H 0.5620 0.2248 -0.3496 0.063 Uiso 1 1 calc R
C13 C 0.6021(4) 0.2463(3) -0.2070(6) 0.0496(18) Uani 1 1 d .
C14 C 0.6081(5) 0.1914(3) -0.1786(7) 0.060(2) Uani 1 1 d .
H14 H 0.5964 0.1647 -0.2257 0.072 Uiso 1 1 calc R
C15 C 0.6296(5) 0.1757(3) -0.0878(7) 0.065(2) Uani 1 1 d .
C16 C 0.6488(5) 0.2164(4) -0.0171(7) 0.062(2) Uani 1 1 d .
H16 H 0.6655 0.2062 0.0472 0.075 Uiso 1 1 calc R
C17 C 0.6438(4) 0.2714(3) -0.0396(6) 0.0499(18) Uani 1 1 d .
C18 C 0.6173(4) 0.2879(3) -0.1382(6) 0.0482(18) Uani 1 1 d .
C19 C 0.6373(6) 0.1165(3) -0.0585(8) 0.081(3) Uani 1 1 d .
H19A H 0.6913 0.1024 -0.0427 0.121 Uiso 1 1 calc R
H19B H 0.5910 0.0963 -0.1134 0.121 Uiso 1 1 calc R
H19C H 0.6343 0.1132 -0.0008 0.121 Uiso 1 1 calc R
C20 C 0.6722(5) 0.3092(4) 0.0425(6) 0.059(2) Uani 1 1 d .
H20 H 0.6972 0.2939 0.1060 0.071 Uiso 1 1 calc R
C21 C 0.6652(6) 0.4161(4) 0.1594(6) 0.074(3) Uani 1 1 d .
H21A H 0.7032 0.4303 0.2269 0.089 Uiso 1 1 calc R
H21B H 0.6241 0.3923 0.1598 0.089 Uiso 1 1 calc R
C22 C 0.6174(5) 0.4624(4) 0.0911(6) 0.066(2) Uani 1 1 d .
H22A H 0.5729 0.4481 0.0258 0.079 Uiso 1 1 calc R
H22B H 0.5890 0.4822 0.1171 0.079 Uiso 1 1 calc R
N1 N 0.6813(4) 0.4805(3) 0.0044(4) 0.0520(15) Uani 1 1 d .
N2 N 0.6671(4) 0.3608(3) 0.0382(4) 0.0548(16) Uani 1 1 d .
N3 N 0.5694(4) 0.3011(3) -0.3479(5) 0.0546(16) Uani 1 1 d .
N4 N 0.6983(4) 0.3853(3) -0.2997(5) 0.0554(16) Uani 1 1 d .
O1 O 0.6098(3) 0.33915(19) -0.1610(3) 0.0479(12) Uani 1 1 d .
O2 O 0.6707(3) 0.4331(2) -0.1602(3) 0.0491(12) Uani 1 1 d .
O3 O 0.5395(4) 0.2953(2) -0.4514(4) 0.0670(15) Uani 1 1 d .
O4 O 0.7083(4) 0.3452(3) -0.3553(4) 0.0733(16) Uani 1 1 d .
O5 O 0.6688(4) 0.4991(2) 0.0785(4) 0.0692(15) Uani 1 1 d .
O6 O 0.7163(4) 0.3836(3) 0.1354(4) 0.0709(16) Uani 1 1 d .
O7 O 0.4983(3) 0.42382(19) -0.1490(3) 0.0462(11) Uani 1 1 d .
O8 O 0.5129(11) 0.5388(5) 0.6903(13) 0.263(9) Uani 1 1 d D
O9 O 0.5667(10) 0.6070(6) 0.8021(11) 0.259(8) Uani 1 1 d D
Cl1 Cl 0.5000 0.57129(13) 0.7500 0.0685(8) Uani 1 2 d SD
Zn1 Zn 0.62094(5) 0.41095(3) -0.08278(6) 0.0452(3) Uani 1 1 d .
Zn2 Zn 0.60114(5) 0.37738(3) -0.27767(6) 0.0451(3) Uani 1 1 d .
Cl2 Cl 1.0000 0.4369(5) -0.2500 0.196(4) Uani 1 2 d SD
O10 O 1.0297(18) 0.4056(8) -0.294(2) 0.50(3) Uani 1 1 d D
O11 O 1.0577(17) 0.4748(9) -0.1888(12) 0.62(4) Uani 1 1 d D

loop_
_atom_site_aniso_label
_atom_site_aniso_U_11
_atom_site_aniso_U_22
_atom_site_aniso_U_33
_atom_site_aniso_U_23
_atom_site_aniso_U_13
_atom_site_aniso_U_12
C1 0.051(5) 0.056(5) 0.047(4) -0.004(4) 0.022(4) -0.007(4)
C2 0.043(4) 0.062(5) 0.044(4) 0.008(4) 0.020(3) 0.000(4)
C3 0.058(5) 0.076(6) 0.046(4) 0.008(4) 0.017(4) -0.020(4)
C4 0.061(5) 0.089(6) 0.061(5) 0.006(5) 0.029(5) -0.024(5)
C5 0.047(5) 0.107(7) 0.059(5) 0.021(5) 0.030(4) -0.010(5)
C6 0.033(4) 0.079(5) 0.043(4) 0.017(4) 0.021(3) 0.002(4)
C7 0.034(4) 0.056(4) 0.042(4) 0.012(3) 0.018(3) 0.003(3)
C8 0.044(4) 0.082(6) 0.051(4) 0.013(4) 0.032(4) 0.011(4)
C9 0.084(8) 0.149(10) 0.112(9) -0.001(8) 0.056(7) -0.056(7)
C10 0.084(7) 0.115(8) 0.071(6) -0.023(6) 0.061(5) -0.022(6)
C11 0.076(6) 0.085(6) 0.049(5) -0.002(4) 0.037(4) 0.007(5)
C12 0.048(4) 0.048(5) 0.069(5) -0.014(4) 0.037(4) -0.001(4)
C13 0.030(4) 0.054(5) 0.066(5) -0.003(4) 0.028(3) -0.003(3)
C14 0.040(4) 0.060(5) 0.078(6) 0.005(4) 0.031(4) 0.004(4)
C15 0.038(4) 0.056(5) 0.094(7) 0.017(5) 0.033(4) 0.003(4)
C16 0.038(4) 0.078(6) 0.070(5) 0.021(5) 0.029(4) 0.005(4)
C17 0.033(4) 0.061(5) 0.060(5) 0.006(4) 0.029(3) -0.001(3)
C18 0.033(4) 0.059(5) 0.058(5) 0.010(4) 0.028(3) 0.006(3)
C19 0.076(6) 0.052(5) 0.113(8) 0.030(5) 0.051(6) 0.017(4)
C20 0.042(4) 0.083(6) 0.058(5) 0.023(5) 0.030(4) 0.004(4)
C21 0.077(6) 0.108(7) 0.052(5) -0.014(5) 0.045(5) -0.015(5)
C22 0.066(5) 0.083(6) 0.065(5) -0.012(5) 0.047(5) -0.007(5)
N1 0.052(4) 0.066(4) 0.043(3) -0.010(3) 0.030(3) -0.008(3)
N2 0.045(4) 0.076(5) 0.041(3) 0.006(3) 0.022(3) -0.003(3)
N3 0.051(4) 0.065(4) 0.056(4) -0.006(3) 0.034(3) 0.002(3)
N4 0.049(4) 0.073(4) 0.055(4) 0.001(3) 0.036(3) 0.004(3)
O1 0.059(3) 0.045(3) 0.048(3) 0.003(2) 0.035(2) 0.002(2)
O2 0.042(3) 0.067(3) 0.047(3) -0.007(2) 0.029(2) -0.014(2)
O3 0.075(4) 0.079(4) 0.058(3) -0.014(3) 0.043(3) -0.006(3)
O4 0.062(4) 0.097(4) 0.077(4) -0.021(3) 0.049(3) 0.002(3)
O5 0.083(4) 0.078(4) 0.065(3) -0.016(3) 0.053(3) -0.015(3)
O6 0.056(3) 0.099(4) 0.048(3) 0.003(3) 0.023(3) -0.003(3)
O7 0.039(3) 0.061(3) 0.045(3) -0.005(2) 0.027(2) -0.002(2)
O8 0.42(2) 0.168(9) 0.47(2) -0.156(13) 0.41(2) -0.128(12)
O9 0.277(17) 0.242(14) 0.209(15) -0.089(12) 0.106(12) -0.148(13)
Cl1 0.089(2) 0.0668(18) 0.0730(19) 0.000 0.0592(18) 0.000
Zn1 0.0405(5) 0.0578(6) 0.0429(5) -0.0007(4) 0.0267(4) -0.0026(4)
Zn2 0.0411(5) 0.0561(6) 0.0454(5) 0.0017(4) 0.0286(4) 0.0019(4)
Cl2 0.072(3) 0.438(13) 0.081(3) 0.000 0.045(3) 0.000
O10 0.50(4) 0.35(3) 1.05(9) 0.19(4) 0.68(6) 0.16(3)
O11 0.39(4) 1.07(11) 0.110(13) -0.03(3) -0.033(18) -0.21(6)

loop_
_atom_type_symbol
_atom_type_description
_atom_type_scat_dispersion_real
_atom_type_scat_dispersion_imag
_atom_type_scat_source
C C 0.0033 0.0016 'International Tables Vol C Tables 4.2.6.8 and 6.1.1.4'
H H 0.0000 0.0000 'International Tables Vol C Tables 4.2.6.8 and 6.1.1.4'
N N 0.0061 0.0033 'International Tables Vol C Tables 4.2.6.8 and 6.1.1.4'
O O 0.0106 0.0060 'International Tables Vol C Tables 4.2.6.8 and 6.1.1.4'
Cl Cl 0.1484 0.1585 'International Tables Vol C Tables 4.2.6.8 and 6.1.1.4'
Zn Zn 0.2839 1.4301 'International Tables Vol C Tables 4.2.6.8 and 6.1.1.4'

loop_
_geom_angle_atom_site_label_1
_geom_angle_atom_site_label_2
_geom_angle_atom_site_label_3
_geom_angle
_geom_angle_site_symmetry_1
_geom_angle_site_symmetry_3
N1 C1 C2 126.1(7) . .
N1 C1 H1 117.0 . .
C2 C1 H1 117.0 . .
C7 C2 C3 119.9(8) . .
C7 C2 C1 124.4(7) . .
C3 C2 C1 115.6(7) . .
C4 C3 C2 123.1(9) . .
C4 C3 H3 118.5 . .
C2 C3 H3 118.5 . .
C5 C4 C3 117.2(8) . .
C5 C4 C9 119.7(10) . .
C3 C4 C9 123.1(10) . .
C4 C5 C6 123.7(8) . .
C4 C5 H5 118.1 . .
C6 C5 H5 118.1 . .
C5 C6 C7 118.7(8) . .
C5 C6 C8 116.8(7) . .
C7 C6 C8 124.3(7) . .
O2 C7 C2 121.5(7) . .
O2 C7 C6 121.2(7) . .
C2 C7 C6 117.3(7) . .
N4 C8 C6 125.9(7) . .
N4 C8 H8 117.0 . .
C6 C8 H8 117.0 . .
C4 C9 H9A 109.5 . .
C4 C9 H9B 109.5 . .
H9A C9 H9B 109.5 . .
C4 C9 H9C 109.5 . .
H9A C9 H9C 109.5 . .
H9B C9 H9C 109.5 . .
O4 C10 C11 114.6(7) . .
O4 C10 H10A 108.6 . .
C11 C10 H10A 108.6 . .
O4 C10 H10B 108.6 . .
C11 C10 H10B 108.6 . .
H10A C10 H10B 107.6 . .
O3 C11 C10 114.5(8) . .
O3 C11 H11A 108.6 . .
C10 C11 H11A 108.6 . .
O3 C11 H11B 108.6 . .
C10 C11 H11B 108.6 . .
H11A C11 H11B 107.6 . .
N3 C12 C13 125.3(7) . .
N3 C12 H12 117.4 . .
C13 C12 H12 117.4 . .
C14 C13 C18 119.8(8) . .
C14 C13 C12 115.4(7) . .
C18 C13 C12 124.6(7) . .
C15 C14 C13 123.4(8) . .
C15 C14 H14 118.3 . .
C13 C14 H14 118.3 . .
C14 C15 C16 117.6(8) . .
C14 C15 C19 122.5(9) . .
C16 C15 C19 119.9(9) . .
C17 C16 C15 122.4(8) . .
C17 C16 H16 118.8 . .
C15 C16 H16 118.8 . .
C16 C17 C18 119.7(8) . .
C16 C17 C20 116.9(7) . .
C18 C17 C20 123.3(7) . .
O1 C18 C13 122.8(7) . .
O1 C18 C17 120.3(7) . .
C13 C18 C17 116.9(7) . .
C15 C19 H19A 109.5 . .
C15 C19 H19B 109.5 . .
H19A C19 H19B 109.5 . .
C15 C19 H19C 109.5 . .
H19A C19 H19C 109.5 . .
H19B C19 H19C 109.5 . .
N2 C20 C17 127.8(7) . .
N2 C20 H20 116.1 . .
C17 C20 H20 116.1 . .
O6 C21 C22 116.3(7) . .
O6 C21 H21A 108.2 . .
C22 C21 H21A 108.2 . .
O6 C21 H21B 108.2 . .
C22 C21 H21B 108.2 . .
H21A C21 H21B 107.4 . .
O5 C22 C21 114.6(7) . .
O5 C22 H22A 108.6 . .
C21 C22 H22A 108.6 . .
O5 C22 H22B 108.6 . .
C21 C22 H22B 108.6 . .
H22A C22 H22B 107.6 . .
C1 N1 O5 109.6(6) . .
C1 N1 Zn1 127.2(5) . .
O5 N1 Zn1 123.2(5) . .
C20 N2 O6 110.7(6) . .
C20 N2 Zn1 129.4(6) . .
O6 N2 Zn1 118.6(5) . .
C12 N3 O3 110.6(6) . .
C12 N3 Zn2 127.8(5) . .
O3 N3 Zn2 121.5(5) . .
C8 N4 O4 110.7(6) . .
C8 N4 Zn2 129.1(5) . .
O4 N4 Zn2 119.1(5) . .
C18 O1 Zn2 130.8(4) . .
C18 O1 Zn1 133.4(5) . .
Zn2 O1 Zn1 95.23(19) . .
C7 O2 Zn1 132.1(4) . .
C7 O2 Zn2 131.0(4) . .
Zn1 O2 Zn2 96.28(19) . .
C11 O3 N3 111.4(6) . .
N4 O4 C10 111.8(6) . .
N1 O5 C22 111.0(6) . .
N2 O6 C21 113.0(6) . .
Zn2 O7 Zn1 132.9(2) 2_654 .
O9 Cl1 O9 99.9(16) . 2_656
O9 Cl1 O8 110.3(7) . .
O9 Cl1 O8 113.9(10) 2_656 .
O9 Cl1 O8 113.9(10) . 2_656
O9 Cl1 O8 110.3(7) 2_656 2_656
O8 Cl1 O8 108.5(12) . 2_656
O7 Zn1 O2 115.7(2) . .
O7 Zn1 N2 111.3(2) . .
O2 Zn1 N2 131.2(2) . .
O7 Zn1 N1 105.3(2) . .
O2 Zn1 N1 85.9(2) . .
N2 Zn1 N1 94.3(3) . .
O7 Zn1 O1 96.69(19) . .
O2 Zn1 O1 77.55(19) . .
N2 Zn1 O1 84.7(2) . .
N1 Zn1 O1 156.6(2) . .
O7 Zn1 Zn2 92.99(13) . .
O2 Zn1 Zn2 43.07(13) . .
N2 Zn1 Zn2 123.7(2) . .
N1 Zn1 Zn2 128.11(17) . .
O1 Zn1 Zn2 41.24(12) . .
O7 Zn2 O1 113.20(19) 2_654 .
O7 Zn2 N4 119.1(2) 2_654 .
O1 Zn2 N4 125.8(2) . .
O7 Zn2 O2 93.7(2) 2_654 .
O1 Zn2 O2 77.46(19) . .
N4 Zn2 O2 85.8(2) . .
O7 Zn2 N3 108.4(2) 2_654 .
O1 Zn2 N3 86.2(2) . .
N4 Zn2 N3 90.3(3) . .
O2 Zn2 N3 156.4(2) . .
O7 Zn2 Zn1 89.38(14) 2_654 .
O1 Zn2 Zn1 43.54(13) . .
N4 Zn2 Zn1 122.62(18) . .
O2 Zn2 Zn1 40.65(13) . .
N3 Zn2 Zn1 129.00(18) . .
O11 Cl2 O11 92(2) 2_754 .
O11 Cl2 O10 114.2(15) 2_754 .
O11 Cl2 O10 112.2(10) . .
O11 Cl2 O10 112.2(10) 2_754 2_754
O11 Cl2 O10 114.2(15) . 2_754
O10 Cl2 O10 111(2) . 2_754

loop_
_geom_bond_atom_site_label_1
_geom_bond_atom_site_label_2
_geom_bond_distance
_geom_bond_site_symmetry_2
C1 N1 1.284(9) .
C1 C2 1.437(11) .
C1 H1 0.9300 .
C2 C7 1.396(10) .
C2 C3 1.402(11) .
C3 C4 1.355(13) .
C3 H3 0.9300 .
C4 C5 1.347(13) .
C4 C9 1.503(12) .
C5 C6 1.405(11) .
C5 H5 0.9300 .
C6 C7 1.420(10) .
C6 C8 1.441(11) .
C7 O2 1.320(8) .
C8 N4 1.296(10) .
C8 H8 0.9300 .
C9 H9A 0.9600 .
C9 H9B 0.9600 .
C9 H9C 0.9600 .
C10 O4 1.437(10) .
C10 C11 1.483(12) .
C10 H10A 0.9700 .
C10 H10B 0.9700 .
C11 O3 1.403(10) .
C11 H11A 0.9700 .
C11 H11B 0.9700 .
C12 N3 1.262(10) .
C12 C13 1.437(11) .
C12 H12 0.9300 .
C13 C14 1.408(11) .
C13 C18 1.412(10) .
C14 C15 1.332(12) .
C14 H14 0.9300 .
C15 C16 1.400(13) .
C15 C19 1.513(11) .
C16 C17 1.390(11) .
C16 H16 0.9300 .
C17 C18 1.427(10) .
C17 C20 1.448(12) .
C18 O1 1.298(8) .
C19 H19A 0.9600 .
C19 H19B 0.9600 .
C19 H19C 0.9600 .
C20 N2 1.271(10) .
C20 H20 0.9300 .
C21 O6 1.451(10) .
C21 C22 1.484(12) .
C21 H21A 0.9700 .
C21 H21B 0.9700 .
C22 O5 1.414(10) .
C22 H22A 0.9700 .
C22 H22B 0.9700 .
N1 O5 1.409(8) .
N1 Zn1 2.096(6) .
N2 O6 1.412(8) .
N2 Zn1 2.039(6) .
N3 O3 1.432(8) .
N3 Zn2 2.097(6) .
N4 O4 1.409(8) .
N4 Zn2 2.044(6) .
O1 Zn2 2.017(5) .
O1 Zn1 2.108(5) .
O2 Zn1 1.997(5) .
O2 Zn2 2.093(5) .
O7 Zn2 1.925(4) 2_654
O7 Zn1 1.943(4) .
O8 Cl1 1.366(7) .
O9 Cl1 1.365(8) .
Cl1 O9 1.365(8) 2_656
Cl1 O8 1.366(7) 2_656
Zn1 Zn2 3.0469(11) .
Zn2 O7 1.925(4) 2_654
Cl2 O11 1.347(10) 2_754
Cl2 O11 1.347(10) .
Cl2 O10 1.353(9) .
Cl2 O10 1.353(9) 2_754

loop_
_geom_torsion_atom_site_label_1
_geom_torsion_atom_site_label_2
_geom_torsion_atom_site_label_3
_geom_torsion_atom_site_label_4
_geom_torsion
_geom_torsion_site_symmetry_1
_geom_torsion_site_symmetry_4
N1 C1 C2 C7 5.3(12) . .
N1 C1 C2 C3 -171.2(7) . .
C7 C2 C3 C4 -2.6(12) . .
C1 C2 C3 C4 174.1(8) . .
C2 C3 C4 C5 -0.4(13) . .
C2 C3 C4 C9 -179.5(9) . .
C3 C4 C5 C6 1.3(13) . .
C9 C4 C5 C6 -179.5(9) . .
C4 C5 C6 C7 0.7(12) . .
C4 C5 C6 C8 -175.5(8) . .
C3 C2 C7 O2 -177.9(7) . .
C1 C2 C7 O2 5.8(11) . .
C3 C2 C7 C6 4.5(10) . .
C1 C2 C7 C6 -171.9(7) . .
C5 C6 C7 O2 178.8(6) . .
C8 C6 C7 O2 -5.4(10) . .
C5 C6 C7 C2 -3.6(10) . .
C8 C6 C7 C2 172.3(6) . .
C5 C6 C8 N4 -168.4(7) . .
C7 C6 C8 N4 15.7(12) . .
O4 C10 C11 O3 -52.8(11) . .
N3 C12 C13 C14 -177.2(7) . .
N3 C12 C13 C18 6.2(12) . .
C18 C13 C14 C15 -1.6(11) . .
C12 C13 C14 C15 -178.3(7) . .
C13 C14 C15 C16 -1.3(11) . .
C13 C14 C15 C19 -178.8(7) . .
C14 C15 C16 C17 1.7(11) . .
C19 C15 C16 C17 179.3(7) . .
C15 C16 C17 C18 0.7(11) . .
C15 C16 C17 C20 -175.0(7) . .
C14 C13 C18 O1 -177.5(6) . .
C12 C13 C18 O1 -1.0(11) . .
C14 C13 C18 C17 3.9(10) . .
C12 C13 C18 C17 -179.7(6) . .
C16 C17 C18 O1 177.8(6) . .
C20 C17 C18 O1 -6.8(10) . .
C16 C17 C18 C13 -3.5(10) . .
C20 C17 C18 C13 171.9(6) . .
C16 C17 C20 N2 -173.9(7) . .
C18 C17 C20 N2 10.6(12) . .
O6 C21 C22 O5 -54.7(10) . .
C2 C1 N1 O5 178.4(7) . .
C2 C1 N1 Zn1 -1.8(11) . .
C17 C20 N2 O6 -168.7(7) . .
C17 C20 N2 Zn1 -1.9(12) . .
C13 C12 N3 O3 -178.7(6) . .
C13 C12 N3 Zn2 3.6(11) . .
C6 C8 N4 O4 -175.0(7) . .
C6 C8 N4 Zn2 -7.2(11) . .
C13 C18 O1 Zn2 -14.3(10) . .
C17 C18 O1 Zn2 164.3(5) . .
C13 C18 O1 Zn1 176.5(5) . .
C17 C18 O1 Zn1 -4.9(10) . .
C2 C7 O2 Zn1 -21.1(10) . .
C6 C7 O2 Zn1 156.5(5) . .
C2 C7 O2 Zn2 170.2(5) . .
C6 C7 O2 Zn2 -12.2(9) . .
C10 C11 O3 N3 79.4(8) . .
C12 N3 O3 C11 -164.3(7) . .
Zn2 N3 O3 C11 13.5(8) . .
C8 N4 O4 C10 -116.5(7) . .
Zn2 N4 O4 C10 74.3(7) . .
C11 C10 O4 N4 -60.8(10) . .
C1 N1 O5 C22 -175.0(7) . .
Zn1 N1 O5 C22 5.2(8) . .
C21 C22 O5 N1 83.7(8) . .
C20 N2 O6 C21 -120.5(7) . .
Zn1 N2 O6 C21 71.1(7) . .
C22 C21 O6 N2 -58.1(10) . .
Zn2 O7 Zn1 O2 99.9(3) 2_654 .
Zn2 O7 Zn1 N2 -66.4(4) 2_654 .
Zn2 O7 Zn1 N1 -167.3(3) 2_654 .
Zn2 O7 Zn1 O1 20.5(4) 2_654 .
Zn2 O7 Zn1 Zn2 61.7(3) 2_654 .
C7 O2 Zn1 O7 124.0(6) . .
Zn2 O2 Zn1 O7 -64.6(2) . .
C7 O2 Zn1 N2 -73.1(7) . .
Zn2 O2 Zn1 N2 98.3(3) . .
C7 O2 Zn1 N1 18.9(6) . .
Zn2 O2 Zn1 N1 -169.6(2) . .
C7 O2 Zn1 O1 -144.5(6) . .
Zn2 O2 Zn1 O1 26.93(19) . .
C7 O2 Zn1 Zn2 -171.4(7) . .
C20 N2 Zn1 O7 89.3(7) . .
O6 N2 Zn1 O7 -104.8(5) . .
C20 N2 Zn1 O2 -74.2(7) . .
O6 N2 Zn1 O2 91.7(5) . .
C20 N2 Zn1 N1 -162.4(7) . .
O6 N2 Zn1 N1 3.5(5) . .
C20 N2 Zn1 O1 -5.8(7) . .
O6 N2 Zn1 O1 160.1(5) . .
C20 N2 Zn1 Zn2 -19.8(8) . .
O6 N2 Zn1 Zn2 146.1(4) . .
C1 N1 Zn1 O7 -122.5(6) . .
O5 N1 Zn1 O7 57.2(6) . .
C1 N1 Zn1 O2 -7.1(6) . .
O5 N1 Zn1 O2 172.7(5) . .
C1 N1 Zn1 N2 124.0(7) . .
O5 N1 Zn1 N2 -56.3(6) . .
C1 N1 Zn1 O1 37.5(10) . .
O5 N1 Zn1 O1 -142.8(5) . .
C1 N1 Zn1 Zn2 -16.1(7) . .
O5 N1 Zn1 Zn2 163.7(4) . .
C18 O1 Zn1 O7 -101.3(6) . .
Zn2 O1 Zn1 O7 86.9(2) . .
C18 O1 Zn1 O2 143.8(6) . .
Zn2 O1 Zn1 O2 -27.98(19) . .
C18 O1 Zn1 N2 9.6(6) . .
Zn2 O1 Zn1 N2 -162.2(2) . .
C18 O1 Zn1 N1 98.0(7) . .
Zn2 O1 Zn1 N1 -73.7(6) . .
C18 O1 Zn1 Zn2 171.8(7) . .
C18 O1 Zn2 O7 125.8(6) . 2_654
Zn1 O1 Zn2 O7 -62.1(2) . 2_654
C18 O1 Zn2 N4 -70.2(6) . .
Zn1 O1 Zn2 N4 101.9(3) . .
C18 O1 Zn2 O2 -145.5(6) . .
Zn1 O1 Zn2 O2 26.60(18) . .
C18 O1 Zn2 N3 17.4(6) . .
Zn1 O1 Zn2 N3 -170.5(2) . .
C18 O1 Zn2 Zn1 -172.1(7) . .
C8 N4 Zn2 O7 86.7(7) . 2_654
O4 N4 Zn2 O7 -106.4(5) . 2_654
C8 N4 Zn2 O1 -76.5(7) . .
O4 N4 Zn2 O1 90.4(5) . .
C8 N4 Zn2 O2 -5.2(7) . .
O4 N4 Zn2 O2 161.7(5) . .
C8 N4 Zn2 N3 -162.0(7) . .
O4 N4 Zn2 N3 5.0(5) . .
C8 N4 Zn2 Zn1 -23.3(7) . .
O4 N4 Zn2 Zn1 143.6(4) . .
C7 O2 Zn2 O7 -103.7(6) . 2_654
Zn1 O2 Zn2 O7 84.7(2) . 2_654
C7 O2 Zn2 O1 143.3(6) . .
Zn1 O2 Zn2 O1 -28.3(2) . .
C7 O2 Zn2 N4 15.2(6) . .
Zn1 O2 Zn2 N4 -156.3(2) . .
C7 O2 Zn2 N3 96.2(7) . .
Zn1 O2 Zn2 N3 -75.3(6) . .
C7 O2 Zn2 Zn1 171.6(7) . .
C12 N3 Zn2 O7 -125.0(6) . 2_654
O3 N3 Zn2 O7 57.6(5) . 2_654
C12 N3 Zn2 O1 -11.8(6) . .
O3 N3 Zn2 O1 170.8(5) . .
C12 N3 Zn2 N4 114.0(7) . .
O3 N3 Zn2 N4 -63.4(5) . .
C12 N3 Zn2 O2 34.0(10) . .
O3 N3 Zn2 O2 -143.4(5) . .
C12 N3 Zn2 Zn1 -20.2(7) . .
O3 N3 Zn2 Zn1 162.4(4) . .
O7 Zn1 Zn2 O7 28.92(13) . 2_654
O2 Zn1 Zn2 O7 -96.5(3) . 2_654
N2 Zn1 Zn2 O7 147.1(2) . 2_654
N1 Zn1 Zn2 O7 -83.3(3) . 2_654
O1 Zn1 Zn2 O7 125.7(2) . 2_654
O7 Zn1 Zn2 O1 -96.7(2) . .
O2 Zn1 Zn2 O1 137.9(3) . .
N2 Zn1 Zn2 O1 21.5(3) . .
N1 Zn1 Zn2 O1 151.1(3) . .
O7 Zn1 Zn2 N4 153.8(3) . .
O2 Zn1 Zn2 N4 28.4(3) . .
N2 Zn1 Zn2 N4 -88.0(3) . .
N1 Zn1 Zn2 N4 41.6(3) . .
O1 Zn1 Zn2 N4 -109.5(3) . .
O7 Zn1 Zn2 O2 125.4(3) . .
N2 Zn1 Zn2 O2 -116.4(3) . .
N1 Zn1 Zn2 O2 13.2(3) . .
O1 Zn1 Zn2 O2 -137.9(3) . .
O7 Zn1 Zn2 N3 -84.5(3) . .
O2 Zn1 Zn2 N3 150.1(3) . .
N2 Zn1 Zn2 N3 33.7(3) . .
N1 Zn1 Zn2 N3 163.3(3) . .
O1 Zn1 Zn2 N3 12.3(3) . .
